data_7043409
loop_
_publ_author_name
'Moreno-Alc\'antar, Luis Guillermo'
'Hess, Kristopher'
'Guevara-Vela, Jos\'e Manuel'
'Rocha-Rinza, Tom\'as'
'Mart\'in Pend\'as, Angel'
'Flores-Alamo, Marcos'
'Torrens, Hugo'

_publ_section_title
;
 \p-Backbonding and non-covalent interactions in JohnPhos and
 polyfluorothiolate complexes of gold(I)
;
_journal_name_full 'Dalton Trans.'
_journal_paper_doi 10.1039/C7DT00961E
_journal_year 2017
_chemical_formula_moiety 'C26 H30 Au F2 P S'
_chemical_formula_sum 'C26 H30 Au F2 P S'
_chemical_formula_weight 640.49
_space_group_IT_number 2
_symmetry_cell_setting triclinic
_symmetry_Int_Tables_number 2
_symmetry_space_group_name_Hall '-P 1'
_symmetry_space_group_name_H-M 'P -1'
_atom_sites_solution_hydrogens geom
_audit_conform_dict_location ftp://ftp.iucr.org/pub/cif_core.dic
_audit_conform_dict_name cif_core.dic
_audit_conform_dict_version 2.4.3
_audit_creation_date 2016-10-24T15:41:43-00:00
_audit_creation_method 'WinGX routine CIF_UPDATE'
_audit_update_record
;
2017-02-10 deposited with the CCDC.
2017-06-22 downloaded from the CCDC.
;
_cell_angle_alpha 75.206(5)
_cell_angle_beta 82.287(5)
_cell_angle_gamma 85.619(5)
_cell_formula_units_Z 4
_cell_length_a 9.8864(6)
_cell_length_b 11.9819(7)
_cell_length_c 21.5082(11)
_cell_measurement_reflns_used 6944
_cell_measurement_temperature 403(2)
_cell_measurement_theta_max 29.4468
_cell_measurement_theta_min 3.4101
_cell_volume 2438.7(2)
_computing_cell_refinement
;
        CrysAlisPro, Agilent Technologies,
        Version 1.171.36.32 (release 02-08-2013 CrysAlis171 .NET)
        (compiled Aug  2 2013,16:46:58)
;
_computing_data_collection
;
        CrysAlisPro, Agilent Technologies,
        Version 1.171.36.32 (release 02-08-2013 CrysAlis171 .NET)
        (compiled Aug  2 2013,16:46:58)
;
_computing_data_reduction
;
        CrysAlisPro, Agilent Technologies,
        Version 1.171.36.32 (release 02-08-2013 CrysAlis171 .NET)
        (compiled Aug  2 2013,16:46:58)
;
_computing_molecular_graphics
;
          'Ortep-3 for Windows (Farrugia, 1997)'
      L. J. Farrugia, J. Appl. Crystallogr., 1997, 30, 565.
;
_computing_publication_material
;    
        'WinGX publication routines (Farrugia, 1999)'                 
    L. J. Farrugia, J. Appl. Crystallogr., 1999, 32, 837-838.
;
_computing_structure_refinement 'SHELXL-2014 (Sheldrick, 2015)'
_computing_structure_solution
;
      'SHELXS-2014 (Sheldrick, 2015)'
      Sheldrick, G. M. (2015). Acta Cryst. A71, 3--8.
;
_diffrn_ambient_temperature 403(2)
_diffrn_detector_area_resol_mean 10.4685
_diffrn_measured_fraction_theta_full 0.997
_diffrn_measured_fraction_theta_max 0.839
_diffrn_measurement_device_type 'Xcalibur, Atlas, Gemini'
_diffrn_measurement_method '\w scans'
_diffrn_orient_matrix_UB_11 -0.0010595
_diffrn_orient_matrix_UB_12 -0.0603372
_diffrn_orient_matrix_UB_13 0.0031916
_diffrn_orient_matrix_UB_21 0.0097665
_diffrn_orient_matrix_UB_22 0.0095579
_diffrn_orient_matrix_UB_23 -0.0341996
_diffrn_orient_matrix_UB_31 0.0718008
_diffrn_orient_matrix_UB_32 -0.0049093
_diffrn_orient_matrix_UB_33 0.0005734
_diffrn_radiation_monochromator graphite
_diffrn_radiation_type MoK\a
_diffrn_radiation_wavelength 0.71073
_diffrn_reflns_av_R_equivalents 0.0433
_diffrn_reflns_av_unetI/netI 0.0751
_diffrn_reflns_Laue_measured_fraction_full 0.997
_diffrn_reflns_Laue_measured_fraction_max 0.839
_diffrn_reflns_limit_h_max 13
_diffrn_reflns_limit_h_min -13
_diffrn_reflns_limit_k_max 16
_diffrn_reflns_limit_k_min -16
_diffrn_reflns_limit_l_max 29
_diffrn_reflns_limit_l_min -27
_diffrn_reflns_number 21726
_diffrn_reflns_point_group_measured_fraction_full 0.997
_diffrn_reflns_point_group_measured_fraction_max 0.839
_diffrn_reflns_theta_full 25.242
_diffrn_reflns_theta_max 29.447
_diffrn_reflns_theta_min 3.41
_exptl_absorpt_coefficient_mu 6.21
_exptl_absorpt_correction_T_max 0.643
_exptl_absorpt_correction_T_min 0.106
_exptl_absorpt_correction_type analytical
_exptl_absorpt_process_details
;
        CrysAlisPro, Agilent Technologies,
        Version 1.171.36.32 (release 02-08-2013 CrysAlis171 .NET)
        (compiled Aug  2 2013,16:46:58)
Analytical numeric absorption correction using a multifaceted crystal
                        model based on expressions derived by R.C. Clark & J.S.
        (Clark, R. C. & Reid, J. S. (1995). Acta Cryst. A51, 887-897)
;
_exptl_crystal_colour colourless
_exptl_crystal_density_diffrn 1.744
_exptl_crystal_description hexagonal
_exptl_crystal_F_000 1256
_exptl_crystal_size_max 0.57
_exptl_crystal_size_mid 0.43
_exptl_crystal_size_min 0.06
_refine_diff_density_max 1.058
_refine_diff_density_min -1.868
_refine_diff_density_rms 0.168
_refine_ls_extinction_method none
_refine_ls_goodness_of_fit_ref 0.972
_refine_ls_hydrogen_treatment constr
_refine_ls_matrix_type full
_refine_ls_number_parameters 571
_refine_ls_number_reflns 11357
_refine_ls_number_restraints 0
_refine_ls_restrained_S_all 0.972
_refine_ls_R_factor_all 0.0497
_refine_ls_R_factor_gt 0.0343
_refine_ls_shift/su_max 0.002
_refine_ls_shift/su_mean 0
_refine_ls_structure_factor_coef Fsqd
_refine_ls_weighting_details 'w=1/[\s^2^(Fo^2^)+(0.0135P)^2^] where P=(Fo^2^+2Fc^2^)/3'
_refine_ls_weighting_scheme calc
_refine_ls_wR_factor_gt 0.058
_refine_ls_wR_factor_ref 0.0646
_reflns_Friedel_coverage 0
_reflns_number_gt 9045
_reflns_number_total 11357
_reflns_threshold_expression 'I > 2\s(I)'
_cod_data_source_file c7dt00961e2.cif
_cod_data_source_block khc5
_cod_database_code 7043409
_shelx_estimated_absorpt_t_min 0.126
_shelx_estimated_absorpt_t_max 0.707

loop_
_symmetry_equiv_pos_as_xyz
'x, y, z'
'-x, -y, -z'

loop_
_atom_site_label
_atom_site_type_symbol
_atom_site_fract_x
_atom_site_fract_y
_atom_site_fract_z
_atom_site_U_iso_or_equiv
_atom_site_adp_type
_atom_site_occupancy
_atom_site_site_symmetry_order
_atom_site_calc_flag
_atom_site_refinement_flags_posn
_atom_site_refinement_flags_adp
C1 C -0.0790(5) 0.3136(4) 0.4631(2) 0.0198(11) Uani 1 1 d . .
H1 H -0.052735 0.273015 0.502907 0.024 Uiso 1 1 calc R U
C2 C -0.1657(5) 0.4114(4) 0.4595(2) 0.0237(11) Uani 1 1 d . .
H2 H -0.195552 0.436803 0.496624 0.028 Uiso 1 1 calc R U
C3 C -0.2079(5) 0.4712(4) 0.4004(2) 0.0225(11) Uani 1 1 d . .
H3 H -0.265657 0.536834 0.397762 0.027 Uiso 1 1 calc R U
C4 C -0.1640(5) 0.4328(4) 0.3463(2) 0.0243(11) Uani 1 1 d . .
H4 H -0.192817 0.472237 0.306834 0.029 Uiso 1 1 calc R U
C5 C -0.0766(5) 0.3353(4) 0.3495(2) 0.0232(11) Uani 1 1 d . .
H5 H -0.048338 0.30957 0.312381 0.028 Uiso 1 1 calc R U
C6 C -0.0313(4) 0.2761(4) 0.4081(2) 0.0178(10) Uani 1 1 d . .
C7 C 0.0559(5) 0.1662(4) 0.4111(2) 0.0182(10) Uani 1 1 d . .
C8 C -0.0101(5) 0.0696(4) 0.4079(2) 0.0201(10) Uani 1 1 d . .
H8 H -0.103322 0.075813 0.404443 0.024 Uiso 1 1 calc R U
C9 C 0.0594(5) -0.0344(4) 0.4098(2) 0.0231(11) Uani 1 1 d . .
H9 H 0.014153 -0.097127 0.405897 0.028 Uiso 1 1 calc R U
C10 C 0.1962(5) -0.0461(4) 0.4174(2) 0.0211(11) Uani 1 1 d . .
H10 H 0.242911 -0.117255 0.420384 0.025 Uiso 1 1 calc R U
C11 C 0.2632(5) 0.0482(4) 0.4206(2) 0.0205(11) Uani 1 1 d . .
H11 H 0.355774 0.039692 0.425493 0.025 Uiso 1 1 calc R U
C12 C 0.1963(5) 0.1569(4) 0.4168(2) 0.0167(10) Uani 1 1 d . .
C13 C 0.3587(5) 0.2576(4) 0.4932(2) 0.0171(10) Uani 1 1 d . .
C14 C 0.4532(5) 0.3550(4) 0.4906(2) 0.0211(11) Uani 1 1 d . .
H14A H 0.536505 0.346181 0.463299 0.032 Uiso 1 1 calc R U
H14B H 0.473639 0.351487 0.533442 0.032 Uiso 1 1 calc R U
H14C H 0.408698 0.428359 0.473308 0.032 Uiso 1 1 calc R U
C15 C 0.2294(5) 0.2656(4) 0.5398(2) 0.0216(11) Uani 1 1 d . .
H15A H 0.186944 0.341512 0.527929 0.032 Uiso 1 1 calc R U
H15B H 0.252979 0.25087 0.583154 0.032 Uiso 1 1 calc R U
H15C H 0.167214 0.209305 0.537715 0.032 Uiso 1 1 calc R U
C16 C 0.4321(5) 0.1405(4) 0.5192(2) 0.0260(12) Uani 1 1 d . .
H16A H 0.37298 0.079355 0.521437 0.039 Uiso 1 1 calc R U
H16B H 0.455353 0.136451 0.561689 0.039 Uiso 1 1 calc R U
H16C H 0.513881 0.132666 0.490776 0.039 Uiso 1 1 calc R U
C17 C 0.4419(5) 0.2805(4) 0.3438(2) 0.0193(10) Uani 1 1 d . .
C18 C 0.5657(5) 0.1970(4) 0.3598(2) 0.0282(12) Uani 1 1 d . .
H18A H 0.6105 0.21835 0.391724 0.042 Uiso 1 1 calc R U
H18B H 0.628461 0.200845 0.321249 0.042 Uiso 1 1 calc R U
H18C H 0.535402 0.119585 0.376457 0.042 Uiso 1 1 calc R U
C19 C 0.3763(5) 0.2548(4) 0.2879(2) 0.0275(12) Uani 1 1 d . .
H19A H 0.357766 0.174193 0.298101 0.041 Uiso 1 1 calc R U
H19B H 0.437988 0.273917 0.248641 0.041 Uiso 1 1 calc R U
H19C H 0.292517 0.300151 0.282249 0.041 Uiso 1 1 calc R U
C20 C 0.4961(5) 0.4027(4) 0.3187(2) 0.0267(12) Uani 1 1 d . .
H20A H 0.421676 0.457123 0.307107 0.04 Uiso 1 1 calc R U
H20B H 0.561997 0.405184 0.281306 0.04 Uiso 1 1 calc R U
H20C H 0.538499 0.422101 0.351928 0.04 Uiso 1 1 calc R U
C21 C 0.2238(5) 0.7293(4) 0.3246(2) 0.0181(10) Uani 1 1 d . .
C22 C 0.3570(5) 0.7012(4) 0.3420(2) 0.0179(10) Uani 1 1 d . .
H22 H 0.376547 0.630444 0.370009 0.021 Uiso 1 1 calc R U
C23 C 0.4564(5) 0.7777(4) 0.3178(2) 0.0205(11) Uani 1 1 d . .
C24 C 0.4386(5) 0.8849(4) 0.2767(2) 0.0261(12) Uani 1 1 d . .
H24 H 0.508868 0.935699 0.260934 0.031 Uiso 1 1 calc R U
C25 C 0.3061(6) 0.9104(4) 0.2608(2) 0.0268(12) Uani 1 1 d . .
C26 C 0.2009(5) 0.8383(4) 0.2829(2) 0.0205(11) Uani 1 1 d . .
H26 H 0.114419 0.860937 0.27049 0.025 Uiso 1 1 calc R U
AU1 Au 0.18411(2) 0.45589(2) 0.38515(2) 0.01573(5) Uani 1 1 d . .
F1 F 0.5856(3) 0.7466(3) 0.33510(13) 0.0334(7) Uani 1 1 d . .
F2 F 0.2819(3) 1.0165(2) 0.22061(14) 0.0395(8) Uani 1 1 d . .
P1 P 0.29901(12) 0.28126(10) 0.41119(5) 0.0148(2) Uani 1 1 d . .
S1 S 0.08556(12) 0.63930(10) 0.35314(6) 0.0218(3) Uani 1 1 d . .
C27 C 0.6040(5) 0.3366(4) 0.8367(2) 0.0209(11) Uani 1 1 d . .
H27 H 0.599414 0.302858 0.802645 0.025 Uiso 1 1 calc R U
C28 C 0.6742(5) 0.4365(4) 0.8261(2) 0.0249(12) Uani 1 1 d . .
H28 H 0.716127 0.47 0.784852 0.03 Uiso 1 1 calc R U
C29 C 0.6825(5) 0.4872(4) 0.8767(2) 0.0279(12) Uani 1 1 d . .
H29 H 0.72845 0.555117 0.869355 0.033 Uiso 1 1 calc R U
C30 C 0.6215(5) 0.4355(4) 0.9385(2) 0.0251(12) Uani 1 1 d . .
H30 H 0.628074 0.468261 0.972781 0.03 Uiso 1 1 calc R U
C31 C 0.5510(5) 0.3355(4) 0.9492(2) 0.0211(11) Uani 1 1 d . .
H31 H 0.51091 0.300942 0.990644 0.025 Uiso 1 1 calc R U
C32 C 0.5400(4) 0.2865(4) 0.8982(2) 0.0169(10) Uani 1 1 d . .
C33 C 0.4702(5) 0.1754(4) 0.9089(2) 0.0182(10) Uani 1 1 d . .
C34 C 0.5563(5) 0.0764(4) 0.9060(2) 0.0287(12) Uani 1 1 d . .
H34 H 0.650314 0.084044 0.897604 0.034 Uiso 1 1 calc R U
C35 C 0.5049(6) -0.0304(4) 0.9151(2) 0.0322(13) Uani 1 1 d . .
H35 H 0.564209 -0.093444 0.912176 0.039 Uiso 1 1 calc R U
C36 C 0.3677(6) -0.0451(4) 0.9284(2) 0.0294(13) Uani 1 1 d . .
H36 H 0.333158 -0.117951 0.935583 0.035 Uiso 1 1 calc R U
C37 C 0.2808(5) 0.0500(4) 0.9311(2) 0.0250(11) Uani 1 1 d . .
H37 H 0.187215 0.039948 0.940157 0.03 Uiso 1 1 calc R U
C38 C 0.3290(5) 0.1607(4) 0.9206(2) 0.0183(10) Uani 1 1 d . .
C39 C 0.1077(5) 0.2786(4) 0.8448(2) 0.0230(11) Uani 1 1 d . .
C40 C 0.0013(6) 0.1860(5) 0.8594(3) 0.0413(15) Uani 1 1 d . .
H40A H 0.045596 0.11088 0.87191 0.062 Uiso 1 1 calc R U
H40B H -0.042483 0.191458 0.82147 0.062 Uiso 1 1 calc R U
H40C H -0.065843 0.197572 0.894094 0.062 Uiso 1 1 calc R U
C41 C 0.2173(5) 0.2619(5) 0.7904(2) 0.0333(13) Uani 1 1 d . .
H41A H 0.283469 0.320034 0.782502 0.05 Uiso 1 1 calc R U
H41B H 0.175723 0.268305 0.751704 0.05 Uiso 1 1 calc R U
H41C H 0.261655 0.186783 0.80276 0.05 Uiso 1 1 calc R U
C42 C 0.0356(5) 0.3960(4) 0.8217(2) 0.0291(12) Uani 1 1 d . .
H42A H -0.031198 0.410616 0.855783 0.044 Uiso 1 1 calc R U
H42B H -0.008895 0.396395 0.784614 0.044 Uiso 1 1 calc R U
H42C H 0.101336 0.455018 0.810157 0.044 Uiso 1 1 calc R U
C43 C 0.0947(5) 0.2626(4) 0.9942(2) 0.0208(11) Uani 1 1 d . .
C44 C 0.1838(5) 0.2911(4) 1.0404(2) 0.0256(11) Uani 1 1 d . .
H44A H 0.265029 0.24161 1.042238 0.038 Uiso 1 1 calc R U
H44B H 0.133882 0.279326 1.082886 0.038 Uiso 1 1 calc R U
H44C H 0.208489 0.370255 1.02519 0.038 Uiso 1 1 calc R U
C45 C -0.0288(5) 0.3493(4) 0.9868(2) 0.0268(12) Uani 1 1 d . .
H45A H 0.002202 0.425134 0.965481 0.04 Uiso 1 1 calc R U
H45B H -0.075517 0.349894 1.028841 0.04 Uiso 1 1 calc R U
H45C H -0.090025 0.326984 0.961515 0.04 Uiso 1 1 calc R U
C46 C 0.0402(6) 0.1406(4) 1.0257(2) 0.0338(13) Uani 1 1 d . .
H46A H -0.014887 0.119668 0.997277 0.051 Uiso 1 1 calc R U
H46B H -0.01411 0.141072 1.066151 0.051 Uiso 1 1 calc R U
H46C H 0.115728 0.085595 1.033209 0.051 Uiso 1 1 calc R U
C47 C 0.2401(5) 0.7401(4) 0.8305(2) 0.0170(10) Uani 1 1 d . .
C48 C 0.1103(5) 0.7035(4) 0.8276(2) 0.0185(10) Uani 1 1 d . .
H48 H 0.085382 0.628804 0.848708 0.022 Uiso 1 1 calc R U
C49 C 0.0207(5) 0.7800(4) 0.7929(2) 0.0231(11) Uani 1 1 d . .
C50 C 0.0512(6) 0.8926(4) 0.7600(2) 0.0279(12) Uani 1 1 d . .
H50 H -0.010854 0.943166 0.736652 0.033 Uiso 1 1 calc R U
C51 C 0.1802(6) 0.9239(4) 0.7644(2) 0.0305(13) Uani 1 1 d . .
C52 C 0.2740(5) 0.8526(4) 0.7982(2) 0.0235(11) Uani 1 1 d . .
H52 H 0.359482 0.878699 0.799651 0.028 Uiso 1 1 calc R U
AU2 Au 0.29216(2) 0.46219(2) 0.89224(2) 0.01576(5) Uani 1 1 d . .
F3 F -0.1048(3) 0.7439(3) 0.79061(13) 0.0347(7) Uani 1 1 d . .
F4 F 0.2163(4) 1.0321(2) 0.73151(16) 0.0525(10) Uani 1 1 d . .
P2 P 0.20381(12) 0.28365(10) 0.91437(5) 0.0161(3) Uani 1 1 d . .
S2 S 0.36487(12) 0.64821(10) 0.87237(6) 0.0214(3) Uani 1 1 d . .

loop_
_atom_site_aniso_label
_atom_site_aniso_U_11
_atom_site_aniso_U_22
_atom_site_aniso_U_33
_atom_site_aniso_U_23
_atom_site_aniso_U_13
_atom_site_aniso_U_12
C1 0.019(2) 0.023(3) 0.015(2) -0.001(2) -0.001(2) 0.000(2)
C2 0.022(3) 0.025(3) 0.024(3) -0.007(2) -0.003(2) 0.002(2)
C3 0.021(3) 0.013(2) 0.033(3) -0.006(2) -0.004(2) 0.001(2)
C4 0.019(3) 0.031(3) 0.021(3) 0.000(2) -0.007(2) -0.001(2)
C5 0.022(3) 0.030(3) 0.018(2) -0.006(2) -0.005(2) 0.002(2)
C6 0.015(2) 0.016(2) 0.024(3) -0.008(2) 0.000(2) -0.006(2)
C7 0.018(2) 0.023(3) 0.013(2) -0.0060(19) 0.001(2) 0.000(2)
C8 0.015(2) 0.021(3) 0.024(3) -0.005(2) -0.001(2) -0.007(2)
C9 0.032(3) 0.017(2) 0.022(3) -0.005(2) 0.000(2) -0.009(2)
C10 0.029(3) 0.014(2) 0.019(2) -0.0062(19) 0.006(2) -0.001(2)
C11 0.022(3) 0.020(2) 0.022(2) -0.009(2) -0.002(2) 0.002(2)
C12 0.021(2) 0.017(2) 0.011(2) -0.0019(18) 0.000(2) -0.003(2)
C13 0.020(2) 0.015(2) 0.018(2) -0.0051(19) -0.004(2) 0.002(2)
C14 0.019(2) 0.031(3) 0.016(2) -0.007(2) -0.004(2) -0.004(2)
C15 0.023(3) 0.024(3) 0.019(2) -0.007(2) 0.000(2) -0.007(2)
C16 0.035(3) 0.023(3) 0.022(3) -0.007(2) -0.011(2) 0.008(2)
C17 0.018(2) 0.022(3) 0.018(2) -0.009(2) 0.002(2) -0.002(2)
C18 0.021(3) 0.031(3) 0.030(3) -0.008(2) 0.004(2) 0.003(2)
C19 0.033(3) 0.031(3) 0.020(3) -0.011(2) 0.004(2) -0.006(2)
C20 0.019(3) 0.038(3) 0.022(3) -0.005(2) 0.002(2) -0.006(2)
C21 0.026(3) 0.013(2) 0.016(2) -0.0063(19) -0.002(2) 0.000(2)
C22 0.025(3) 0.011(2) 0.020(2) -0.0077(19) -0.005(2) -0.001(2)
C23 0.016(2) 0.027(3) 0.022(3) -0.013(2) -0.003(2) 0.003(2)
C24 0.028(3) 0.023(3) 0.028(3) -0.009(2) 0.008(2) -0.009(2)
C25 0.039(3) 0.017(3) 0.020(3) -0.002(2) 0.003(2) -0.003(2)
C26 0.022(3) 0.020(2) 0.019(2) -0.007(2) -0.002(2) 0.004(2)
AU1 0.01474(9) 0.01225(9) 0.01993(10) -0.00268(7) -0.00354(8) -0.00084(7)
F1 0.0202(15) 0.047(2) 0.0327(16) -0.0073(14) -0.0050(13) -0.0079(14)
F2 0.048(2) 0.0157(15) 0.0447(19) 0.0055(14) 0.0056(16) -0.0012(14)
P1 0.0136(6) 0.0133(6) 0.0176(6) -0.0039(5) -0.0019(5) -0.0004(5)
S1 0.0165(6) 0.0150(6) 0.0329(7) -0.0029(5) -0.0055(5) 0.0006(5)
C27 0.020(3) 0.023(3) 0.020(2) -0.004(2) -0.004(2) -0.002(2)
C28 0.015(2) 0.044(3) 0.014(2) -0.001(2) -0.006(2) 0.003(2)
C29 0.018(3) 0.028(3) 0.035(3) 0.000(2) -0.008(2) -0.001(2)
C30 0.015(2) 0.034(3) 0.028(3) -0.009(2) -0.010(2) 0.005(2)
C31 0.015(2) 0.029(3) 0.017(2) -0.002(2) -0.004(2) 0.006(2)
C32 0.013(2) 0.022(2) 0.015(2) -0.0012(19) -0.0059(19) 0.003(2)
C33 0.025(3) 0.022(3) 0.009(2) -0.0076(19) -0.002(2) 0.004(2)
C34 0.029(3) 0.030(3) 0.025(3) -0.005(2) -0.007(2) 0.012(2)
C35 0.047(4) 0.022(3) 0.026(3) -0.005(2) -0.010(3) 0.018(3)
C36 0.047(4) 0.017(3) 0.024(3) -0.006(2) -0.005(3) 0.004(3)
C37 0.031(3) 0.022(3) 0.023(3) -0.007(2) -0.006(2) 0.000(2)
C38 0.020(3) 0.017(2) 0.017(2) -0.0019(19) -0.003(2) 0.004(2)
C39 0.023(3) 0.030(3) 0.020(3) -0.013(2) -0.003(2) -0.007(2)
C40 0.050(4) 0.045(4) 0.035(3) -0.011(3) -0.017(3) -0.016(3)
C41 0.040(3) 0.044(3) 0.019(3) -0.017(2) -0.003(2) 0.009(3)
C42 0.023(3) 0.044(3) 0.023(3) -0.012(2) -0.010(2) 0.007(2)
C43 0.021(3) 0.018(2) 0.022(3) -0.005(2) 0.001(2) 0.000(2)
C44 0.026(3) 0.031(3) 0.019(2) -0.008(2) 0.000(2) -0.002(2)
C45 0.020(3) 0.038(3) 0.023(3) -0.010(2) 0.003(2) -0.001(2)
C46 0.043(3) 0.026(3) 0.030(3) -0.007(2) 0.004(3) -0.008(3)
C47 0.020(2) 0.017(2) 0.013(2) -0.0053(19) 0.0035(19) 0.001(2)
C48 0.024(3) 0.015(2) 0.016(2) -0.0046(19) -0.001(2) 0.000(2)
C49 0.026(3) 0.029(3) 0.020(2) -0.015(2) -0.006(2) 0.000(2)
C50 0.041(3) 0.021(3) 0.023(3) -0.008(2) -0.013(2) 0.014(3)
C51 0.050(4) 0.016(3) 0.024(3) -0.003(2) -0.002(3) 0.000(3)
C52 0.032(3) 0.014(2) 0.025(3) -0.008(2) -0.001(2) 0.000(2)
AU2 0.01464(9) 0.01468(9) 0.01669(9) -0.00206(7) -0.00127(7) 0.00000(7)
F3 0.0285(17) 0.0397(19) 0.0376(17) -0.0089(14) -0.0157(15) 0.0059(14)
F4 0.071(3) 0.0151(16) 0.064(2) 0.0082(15) -0.014(2) -0.0027(16)
P2 0.0161(6) 0.0147(6) 0.0177(6) -0.0053(5) -0.0010(5) -0.0005(5)
S2 0.0196(6) 0.0185(6) 0.0243(6) -0.0011(5) -0.0029(5) -0.0035(5)

loop_
_atom_type_symbol
_atom_type_description
_atom_type_scat_dispersion_real
_atom_type_scat_dispersion_imag
_atom_type_scat_source
C C 0.0033 0.0016 'International Tables Vol C Tables 4.2.6.8 and 6.1.1.4'
H H 0 0 'International Tables Vol C Tables 4.2.6.8 and 6.1.1.4'
Au Au -2.0133 8.8022 'International Tables Vol C Tables 4.2.6.8 and 6.1.1.4'
F F 0.0171 0.0103 'International Tables Vol C Tables 4.2.6.8 and 6.1.1.4'
P P 0.1023 0.0942 'International Tables Vol C Tables 4.2.6.8 and 6.1.1.4'
S S 0.1246 0.1234 'International Tables Vol C Tables 4.2.6.8 and 6.1.1.4'

loop_
_exptl_crystal_face_index_h
_exptl_crystal_face_index_k
_exptl_crystal_face_index_l
_exptl_crystal_face_perp_dist
0 5 30 0.2157
0 -5 -30 0.2157
11 -3 -14 0.2382
-11 3 14 0.2382
0 16 -2 0.0325
0 -16 2 0.0325
12 2 20 0.2232
-12 -2 -20 0.2232

loop_
_geom_angle_atom_site_label_1
_geom_angle_atom_site_label_2
_geom_angle_atom_site_label_3
_geom_angle
C6 C1 C2 120.7(4)
C6 C1 H1 119.6
C2 C1 H1 119.6
C1 C2 C3 120.0(4)
C1 C2 H2 120
C3 C2 H2 120
C4 C3 C2 119.5(4)
C4 C3 H3 120.3
C2 C3 H3 120.3
C3 C4 C5 120.8(4)
C3 C4 H4 119.6
C5 C4 H4 119.6
C4 C5 C6 120.3(4)
C4 C5 H5 119.8
C6 C5 H5 119.8
C1 C6 C5 118.6(4)
C1 C6 C7 121.9(4)
C5 C6 C7 119.2(4)
C8 C7 C12 119.4(4)
C8 C7 C6 116.4(4)
C12 C7 C6 124.1(4)
C9 C8 C7 121.3(4)
C9 C8 H8 119.3
C7 C8 H8 119.3
C8 C9 C10 120.0(5)
C8 C9 H9 120
C10 C9 H9 120
C11 C10 C9 119.5(4)
C11 C10 H10 120.2
C9 C10 H10 120.2
C10 C11 C12 122.0(4)
C10 C11 H11 119
C12 C11 H11 119
C7 C12 C11 117.6(4)
C7 C12 P1 123.5(3)
C11 C12 P1 118.6(3)
C15 C13 C14 110.3(4)
C15 C13 C16 107.4(4)
C14 C13 C16 109.1(4)
C15 C13 P1 105.5(3)
C14 C13 P1 108.2(3)
C16 C13 P1 116.2(3)
C13 C14 H14A 109.5
C13 C14 H14B 109.5
H14A C14 H14B 109.5
C13 C14 H14C 109.5
H14A C14 H14C 109.5
H14B C14 H14C 109.5
C13 C15 H15A 109.5
C13 C15 H15B 109.5
H15A C15 H15B 109.5
C13 C15 H15C 109.5
H15A C15 H15C 109.5
H15B C15 H15C 109.5
C13 C16 H16A 109.5
C13 C16 H16B 109.5
H16A C16 H16B 109.5
C13 C16 H16C 109.5
H16A C16 H16C 109.5
H16B C16 H16C 109.5
C20 C17 C18 107.1(4)
C20 C17 C19 106.7(4)
C18 C17 C19 110.3(4)
C20 C17 P1 108.9(3)
C18 C17 P1 117.2(3)
C19 C17 P1 106.2(3)
C17 C18 H18A 109.5
C17 C18 H18B 109.5
H18A C18 H18B 109.5
C17 C18 H18C 109.5
H18A C18 H18C 109.5
H18B C18 H18C 109.5
C17 C19 H19A 109.5
C17 C19 H19B 109.5
H19A C19 H19B 109.5
C17 C19 H19C 109.5
H19A C19 H19C 109.5
H19B C19 H19C 109.5
C17 C20 H20A 109.5
C17 C20 H20B 109.5
H20A C20 H20B 109.5
C17 C20 H20C 109.5
H20A C20 H20C 109.5
H20B C20 H20C 109.5
C26 C21 C22 117.2(4)
C26 C21 S1 118.4(3)
C22 C21 S1 124.4(3)
C23 C22 C21 119.8(4)
C23 C22 H22 120.1
C21 C22 H22 120.1
C22 C23 C24 125.0(4)
C22 C23 F1 118.1(4)
C24 C23 F1 116.9(4)
C23 C24 C25 113.9(4)
C23 C24 H24 123
C25 C24 H24 123
C26 C25 F2 118.8(4)
C26 C25 C24 124.6(4)
F2 C25 C24 116.6(4)
C25 C26 C21 119.5(4)
C25 C26 H26 120.2
C21 C26 H26 120.2
P1 AU1 S1 174.83(4)
C12 P1 C13 105.44(19)
C12 P1 C17 106.5(2)
C13 P1 C17 113.8(2)
C12 P1 AU1 114.43(14)
C13 P1 AU1 109.94(14)
C17 P1 AU1 106.83(14)
C21 S1 AU1 104.75(15)
C28 C27 C32 120.1(4)
C28 C27 H27 119.9
C32 C27 H27 119.9
C27 C28 C29 120.4(5)
C27 C28 H28 119.8
C29 C28 H28 119.8
C28 C29 C30 119.5(5)
C28 C29 H29 120.3
C30 C29 H29 120.3
C31 C30 C29 120.2(5)
C31 C30 H30 119.9
C29 C30 H30 119.9
C30 C31 C32 120.2(4)
C30 C31 H31 119.9
C32 C31 H31 119.9
C31 C32 C27 119.6(5)
C31 C32 C33 121.3(4)
C27 C32 C33 119.0(4)
C38 C33 C34 117.4(5)
C38 C33 C32 126.4(4)
C34 C33 C32 116.2(4)
C35 C34 C33 121.9(5)
C35 C34 H34 119.1
C33 C34 H34 119.1
C36 C35 C34 120.6(5)
C36 C35 H35 119.7
C34 C35 H35 119.7
C35 C36 C37 118.9(5)
C35 C36 H36 120.5
C37 C36 H36 120.5
C36 C37 C38 122.1(5)
C36 C37 H37 118.9
C38 C37 H37 118.9
C37 C38 C33 119.0(4)
C37 C38 P2 118.4(4)
C33 C38 P2 122.4(3)
C42 C39 C41 107.6(4)
C42 C39 C40 108.1(4)
C41 C39 C40 110.9(4)
C42 C39 P2 108.5(3)
C41 C39 P2 105.4(3)
C40 C39 P2 116.0(3)
C39 C40 H40A 109.5
C39 C40 H40B 109.5
H40A C40 H40B 109.5
C39 C40 H40C 109.5
H40A C40 H40C 109.5
H40B C40 H40C 109.5
C39 C41 H41A 109.5
C39 C41 H41B 109.5
H41A C41 H41B 109.5
C39 C41 H41C 109.5
H41A C41 H41C 109.5
H41B C41 H41C 109.5
C39 C42 H42A 109.5
C39 C42 H42B 109.5
H42A C42 H42B 109.5
C39 C42 H42C 109.5
H42A C42 H42C 109.5
H42B C42 H42C 109.5
C44 C43 C45 109.1(4)
C44 C43 C46 107.6(4)
C45 C43 C46 107.9(4)
C44 C43 P2 105.6(3)
C45 C43 P2 108.8(3)
C46 C43 P2 117.5(3)
C43 C44 H44A 109.5
C43 C44 H44B 109.5
H44A C44 H44B 109.5
C43 C44 H44C 109.5
H44A C44 H44C 109.5
H44B C44 H44C 109.5
C43 C45 H45A 109.5
C43 C45 H45B 109.5
H45A C45 H45B 109.5
C43 C45 H45C 109.5
H45A C45 H45C 109.5
H45B C45 H45C 109.5
C43 C46 H46A 109.5
C43 C46 H46B 109.5
H46A C46 H46B 109.5
C43 C46 H46C 109.5
H46A C46 H46C 109.5
H46B C46 H46C 109.5
C52 C47 C48 119.0(4)
C52 C47 S2 118.3(4)
C48 C47 S2 122.7(3)
C49 C48 C47 118.8(4)
C49 C48 H48 120.6
C47 C48 H48 120.6
F3 C49 C48 118.3(4)
F3 C49 C50 118.0(4)
C48 C49 C50 123.7(5)
C51 C50 C49 115.1(4)
C51 C50 H50 122.5
C49 C50 H50 122.5
F4 C51 C52 118.4(5)
F4 C51 C50 117.3(4)
C52 C51 C50 124.3(5)
C51 C52 C47 119.1(5)
C51 C52 H52 120.4
C47 C52 H52 120.4
P2 AU2 S2 175.56(4)
C38 P2 C43 107.3(2)
C38 P2 C39 104.8(2)
C43 P2 C39 113.9(2)
C38 P2 AU2 115.97(16)
C43 P2 AU2 107.08(16)
C39 P2 AU2 107.92(16)
C47 S2 AU2 106.40(16)

loop_
_geom_bond_atom_site_label_1
_geom_bond_atom_site_label_2
_geom_bond_distance
C1 C6 1.383(6)
C1 C2 1.389(6)
C1 H1 0.93
C2 C3 1.392(6)
C2 H2 0.93
C3 C4 1.363(6)
C3 H3 0.93
C4 C5 1.392(6)
C4 H4 0.93
C5 C6 1.392(6)
C5 H5 0.93
C6 C7 1.510(6)
C7 C8 1.393(6)
C7 C12 1.403(6)
C8 C9 1.371(6)
C8 H8 0.93
C9 C10 1.377(6)
C9 H9 0.93
C10 C11 1.373(7)
C10 H10 0.93
C11 C12 1.403(6)
C11 H11 0.93
C12 P1 1.837(5)
C13 C15 1.528(6)
C13 C14 1.536(6)
C13 C16 1.537(6)
C13 P1 1.881(4)
C14 H14A 0.96
C14 H14B 0.96
C14 H14C 0.96
C15 H15A 0.96
C15 H15B 0.96
C15 H15C 0.96
C16 H16A 0.96
C16 H16B 0.96
C16 H16C 0.96
C17 C20 1.537(7)
C17 C18 1.539(6)
C17 C19 1.546(6)
C17 P1 1.884(5)
C18 H18A 0.96
C18 H18B 0.96
C18 H18C 0.96
C19 H19A 0.96
C19 H19B 0.96
C19 H19C 0.96
C20 H20A 0.96
C20 H20B 0.96
C20 H20C 0.96
C21 C26 1.404(6)
C21 C22 1.410(6)
C21 S1 1.752(5)
C22 C23 1.353(6)
C22 H22 0.93
C23 C24 1.374(6)
C23 F1 1.376(5)
C24 C25 1.390(7)
C24 H24 0.93
C25 C26 1.360(7)
C25 F2 1.367(5)
C26 H26 0.93
AU1 P1 2.2784(11)
AU1 S1 2.3093(11)
C27 C28 1.383(7)
C27 C32 1.392(6)
C27 H27 0.93
C28 C29 1.389(7)
C28 H28 0.93
C29 C30 1.391(7)
C29 H29 0.93
C30 C31 1.386(7)
C30 H30 0.93
C31 C32 1.389(6)
C31 H31 0.93
C32 C33 1.498(7)
C33 C38 1.401(6)
C33 C34 1.416(6)
C34 C35 1.370(7)
C34 H34 0.93
C35 C36 1.364(7)
C35 H35 0.93
C36 C37 1.382(6)
C36 H36 0.93
C37 C38 1.398(7)
C37 H37 0.93
C38 P2 1.839(4)
C39 C42 1.522(6)
C39 C41 1.527(6)
C39 C40 1.532(7)
C39 P2 1.893(4)
C40 H40A 0.96
C40 H40B 0.96
C40 H40C 0.96
C41 H41A 0.96
C41 H41B 0.96
C41 H41C 0.96
C42 H42A 0.96
C42 H42B 0.96
C42 H42C 0.96
C43 C44 1.529(6)
C43 C45 1.539(6)
C43 C46 1.550(7)
C43 P2 1.869(5)
C44 H44A 0.96
C44 H44B 0.96
C44 H44C 0.96
C45 H45A 0.96
C45 H45B 0.96
C45 H45C 0.96
C46 H46A 0.96
C46 H46B 0.96
C46 H46C 0.96
C47 C52 1.393(6)
C47 C48 1.402(6)
C47 S2 1.768(4)
C48 C49 1.373(6)
C48 H48 0.93
C49 F3 1.356(5)
C49 C50 1.389(7)
C50 C51 1.379(7)
C50 H50 0.93
C51 F4 1.357(6)
C51 C52 1.365(6)
C52 H52 0.93
AU2 P2 2.2847(12)
AU2 S2 2.3115(12)

loop_
_geom_hbond_atom_site_label_D
_geom_hbond_atom_site_label_H
_geom_hbond_atom_site_label_A
_geom_hbond_distance_DH
_geom_hbond_distance_HA
_geom_hbond_distance_DA
_geom_hbond_angle_DHA
_geom_hbond_site_symmetry_A
C19 H19B S2_$1 0.96 3.02 3.978(5) 175.5 2_666
C15 H15B F1_$1 0.96 2.54 3.418(5) 152.9 2_666

loop_
_geom_torsion_atom_site_label_1
_geom_torsion_atom_site_label_2
_geom_torsion_atom_site_label_3
_geom_torsion_atom_site_label_4
_geom_torsion
C6 C1 C2 C3 1.4(7)
C1 C2 C3 C4 0.3(7)
C2 C3 C4 C5 -0.6(7)
C3 C4 C5 C6 -0.8(8)
C2 C1 C6 C5 -2.7(7)
C2 C1 C6 C7 -176.2(4)
C4 C5 C6 C1 2.4(7)
C4 C5 C6 C7 176.0(4)
C1 C6 C7 C8 101.0(5)
C5 C6 C7 C8 -72.4(6)
C1 C6 C7 C12 -79.1(6)
C5 C6 C7 C12 107.5(5)
C12 C7 C8 C9 -0.4(7)
C6 C7 C8 C9 179.5(4)
C7 C8 C9 C10 2.5(7)
C8 C9 C10 C11 -2.5(7)
C9 C10 C11 C12 0.4(7)
C8 C7 C12 C11 -1.6(6)
C6 C7 C12 C11 178.5(4)
C8 C7 C12 P1 172.0(3)
C6 C7 C12 P1 -7.9(6)
C10 C11 C12 C7 1.6(6)
C10 C11 C12 P1 -172.3(3)
C26 C21 C22 C23 -1.0(6)
S1 C21 C22 C23 -179.1(4)
C21 C22 C23 C24 0.7(7)
C21 C22 C23 F1 -179.0(4)
C22 C23 C24 C25 -0.2(7)
F1 C23 C24 C25 179.5(4)
C23 C24 C25 C26 0.0(7)
C23 C24 C25 F2 179.3(4)
F2 C25 C26 C21 -179.6(4)
C24 C25 C26 C21 -0.3(8)
C22 C21 C26 C25 0.8(7)
S1 C21 C26 C25 179.0(4)
C7 C12 P1 C13 115.7(4)
C11 C12 P1 C13 -70.7(4)
C7 C12 P1 C17 -123.0(4)
C11 C12 P1 C17 50.6(4)
C7 C12 P1 AU1 -5.2(4)
C11 C12 P1 AU1 168.4(3)
C15 C13 P1 C12 -65.6(3)
C14 C13 P1 C12 176.4(3)
C16 C13 P1 C12 53.3(4)
C15 C13 P1 C17 178.1(3)
C14 C13 P1 C17 60.0(4)
C16 C13 P1 C17 -63.1(4)
C15 C13 P1 AU1 58.3(3)
C14 C13 P1 AU1 -59.8(3)
C16 C13 P1 AU1 177.1(3)
C20 C17 P1 C12 158.0(3)
C18 C17 P1 C12 -80.3(4)
C19 C17 P1 C12 43.5(3)
C20 C17 P1 C13 -86.2(3)
C18 C17 P1 C13 35.5(4)
C19 C17 P1 C13 159.2(3)
C20 C17 P1 AU1 35.3(3)
C18 C17 P1 AU1 157.0(3)
C19 C17 P1 AU1 -79.2(3)
C26 C21 S1 AU1 159.6(3)
C22 C21 S1 AU1 -22.3(4)
C32 C27 C28 C29 0.5(7)
C27 C28 C29 C30 1.1(7)
C28 C29 C30 C31 -1.1(7)
C29 C30 C31 C32 -0.4(7)
C30 C31 C32 C27 2.0(6)
C30 C31 C32 C33 177.0(4)
C28 C27 C32 C31 -2.1(6)
C28 C27 C32 C33 -177.2(4)
C31 C32 C33 C38 75.2(6)
C27 C32 C33 C38 -109.7(5)
C31 C32 C33 C34 -105.8(5)
C27 C32 C33 C34 69.2(5)
C38 C33 C34 C35 -1.1(7)
C32 C33 C34 C35 179.9(4)
C33 C34 C35 C36 -1.0(7)
C34 C35 C36 C37 1.5(7)
C35 C36 C37 C38 0.0(7)
C36 C37 C38 C33 -2.0(7)
C36 C37 C38 P2 171.9(4)
C34 C33 C38 C37 2.5(6)
C32 C33 C38 C37 -178.6(4)
C34 C33 C38 P2 -171.2(3)
C32 C33 C38 P2 7.8(6)
C52 C47 C48 C49 -0.1(7)
S2 C47 C48 C49 -178.7(3)
C47 C48 C49 F3 -179.7(4)
C47 C48 C49 C50 0.3(7)
F3 C49 C50 C51 179.9(4)
C48 C49 C50 C51 -0.1(7)
C49 C50 C51 F4 178.2(4)
C49 C50 C51 C52 -0.2(8)
F4 C51 C52 C47 -178.0(4)
C50 C51 C52 C47 0.4(8)
C48 C47 C52 C51 -0.2(7)
S2 C47 C52 C51 178.5(4)
C37 C38 P2 C43 63.3(4)
C33 C38 P2 C43 -123.0(4)
C37 C38 P2 C39 -58.2(4)
C33 C38 P2 C39 115.5(4)
C37 C38 P2 AU2 -177.1(3)
C33 C38 P2 AU2 -3.4(4)
C44 C43 P2 C38 74.4(3)
C45 C43 P2 C38 -168.6(3)
C46 C43 P2 C38 -45.6(4)
C44 C43 P2 C39 -170.1(3)
C45 C43 P2 C39 -53.0(4)
C46 C43 P2 C39 70.0(4)
C44 C43 P2 AU2 -50.8(3)
C45 C43 P2 AU2 66.2(3)
C46 C43 P2 AU2 -170.8(3)
C42 C39 P2 C38 -161.8(3)
C41 C39 P2 C38 -46.9(4)
C40 C39 P2 C38 76.3(4)
C42 C39 P2 C43 81.1(4)
C41 C39 P2 C43 -163.9(3)
C40 C39 P2 C43 -40.8(5)
C42 C39 P2 AU2 -37.7(4)
C41 C39 P2 AU2 77.3(3)
C40 C39 P2 AU2 -159.6(4)
C52 C47 S2 AU2 -163.9(3)
C48 C47 S2 AU2 14.7(4)
